data_4033088
loop_
_publ_author_name
'Wang, Huanan'
'Wang, Baiquan'
'Li, Bin'

_publ_section_title
;
 Synthesis of 3-Arylbenzofuran-2-ylphosphines via Rhodium-Catalyzed
 Redox-Neutral C-H Activation and Their Applications in
 Palladium-Catalyzed Cross-Coupling of Aryl Chlorides.
;
_journal_issue 18
_journal_name_full 'The Journal of organic chemistry'
_journal_page_first 9560
_journal_page_last 9569
_journal_paper_doi 10.1021/acs.joc.7b01566
_journal_volume 82
_journal_year 2017
_chemical_formula_sum 'C26 H18 Cl O P S'
_chemical_formula_weight 444.88
_chemical_name_systematic
; 
 ? 
;
_space_group_IT_number 14
_symmetry_cell_setting monoclinic
_symmetry_space_group_name_Hall '-P 2yn'
_symmetry_space_group_name_H-M 'P 1 21/n 1'
_atom_sites_solution_hydrogens geom
_atom_sites_solution_primary direct
_atom_sites_solution_secondary difmap
_audit_creation_method SHELXL-97
_cell_angle_alpha 90.00
_cell_angle_beta 113.608(3)
_cell_angle_gamma 90.00
_cell_formula_units_Z 8
_cell_length_a 16.615(2)
_cell_length_b 16.577(2)
_cell_length_c 16.859(3)
_cell_measurement_reflns_used 11582
_cell_measurement_temperature 113(2)
_cell_measurement_theta_max 27.5
_cell_measurement_theta_min 3.2
_cell_volume 4254.8(11)
_computing_cell_refinement 'CrystalClear-SM Expert 2.1 b42'
_computing_data_collection 'CrystalClear-SM Expert 2.1 b42 (Rigaku, 2015)'
_computing_data_reduction 'CrystalClear-SM Expert 2.1 b42'
_computing_molecular_graphics 'CrystalStructure 4.1'
_computing_publication_material 'CrystalStructure 4.1 (Rigaku, 2014)'
_computing_structure_refinement 'SHELXL-97 (Sheldrick, 1997)'
_computing_structure_solution 'SHELXS-97 (Sheldrick, 1990)'
_diffrn_ambient_temperature 113(2)
_diffrn_detector_area_resol_mean 5.814
_diffrn_measured_fraction_theta_full 0.990
_diffrn_measured_fraction_theta_max 0.990
_diffrn_measurement_device_type 'Rigaku XtaLAB P200'
_diffrn_measurement_method '\w and \f scans'
_diffrn_radiation_monochromator multilayer
_diffrn_radiation_source 'rotating anode'
_diffrn_radiation_type MoK\a
_diffrn_radiation_wavelength 0.71073
_diffrn_reflns_av_R_equivalents 0.0285
_diffrn_reflns_av_sigmaI/netI 0.0170
_diffrn_reflns_limit_h_max 21
_diffrn_reflns_limit_h_min -21
_diffrn_reflns_limit_k_max 21
_diffrn_reflns_limit_k_min -21
_diffrn_reflns_limit_l_max 21
_diffrn_reflns_limit_l_min -21
_diffrn_reflns_number 53574
_diffrn_reflns_theta_full 27.59
_diffrn_reflns_theta_max 27.59
_diffrn_reflns_theta_min 3.16
_diffrn_standards_decay_% 0
_diffrn_standards_interval_count 0
_diffrn_standards_interval_time 0
_diffrn_standards_number 0
_exptl_absorpt_coefficient_mu 0.369
_exptl_absorpt_correction_T_max 0.9571
_exptl_absorpt_correction_T_min 0.9298
_exptl_absorpt_correction_type multi-scan
_exptl_absorpt_process_details 'REQAB (Rigaku, 1998)'
_exptl_crystal_colour Colorless
_exptl_crystal_density_diffrn 1.389
_exptl_crystal_density_method 'not measured'
_exptl_crystal_description Prism
_exptl_crystal_F_000 1840
_exptl_crystal_size_max 0.20
_exptl_crystal_size_mid 0.18
_exptl_crystal_size_min 0.12
_refine_diff_density_max 0.344
_refine_diff_density_min -0.342
_refine_diff_density_rms 0.053
_refine_ls_extinction_method none
_refine_ls_goodness_of_fit_ref 1.062
_refine_ls_hydrogen_treatment constr
_refine_ls_matrix_type full
_refine_ls_number_parameters 541
_refine_ls_number_reflns 9776
_refine_ls_number_restraints 0
_refine_ls_restrained_S_all 1.062
_refine_ls_R_factor_all 0.0302
_refine_ls_R_factor_gt 0.0271
_refine_ls_shift/su_max 0.002
_refine_ls_shift/su_mean 0.000
_refine_ls_structure_factor_coef Fsqd
_refine_ls_weighting_details 'calc w=1/[\s^2^(Fo^2^)+(0.0433P)^2^+1.2257P] where P=(Fo^2^+2Fc^2^)/3'
_refine_ls_weighting_scheme calc
_refine_ls_wR_factor_gt 0.0755
_refine_ls_wR_factor_ref 0.0766
_reflns_number_gt 8728
_reflns_number_total 9776
_reflns_threshold_expression >2sigma(I)
_cod_data_source_file jo7b01566_si_002.cif
_cod_data_source_block shelx_3ka
_cod_depositor_comments
;
The following automatic conversions were performed:

'_symmetry_cell_setting' value 'Monoclinic' changed to 'monoclinic'
according to
/home/data/users/saulius/crontab/automatic-downloads/current/ACS/lib/dictionaries/cif_core.dic
dictionary named 'cif_core.dic' version 2.4.2 from 2011-04-26.

'_exptl_absorpt_correction_type' value 'MULTI-SCAN' changed to
'multi-scan' according to
/home/data/users/saulius/crontab/automatic-downloads/current/ACS/lib/dictionaries/cif_core.dic
dictionary named 'cif_core.dic' version 2.4.2 from 2011-04-26.

'_refine_ls_hydrogen_treatment' value 'CONSTR' changed to 'constr'
according to
/home/data/users/saulius/crontab/automatic-downloads/current/ACS/lib/dictionaries/cif_core.dic
dictionary named 'cif_core.dic' version 2.4.2 from 2011-04-26.

Automatic conversion script
Id: cif_fix_values 4973 2017-02-22 13:04:09Z antanas 
;
_cod_original_cell_volume 4254.7(10)
_cod_original_sg_symbol_H-M P2(1)/n
_cod_database_code 4033088

loop_
_symmetry_equiv_pos_as_xyz
'x, y, z'
'-x+1/2, y+1/2, -z+1/2'
'-x, -y, -z'
'x-1/2, -y-1/2, z-1/2'

loop_
_atom_site_label
_atom_site_type_symbol
_atom_site_fract_x
_atom_site_fract_y
_atom_site_fract_z
_atom_site_U_iso_or_equiv
_atom_site_adp_type
_atom_site_occupancy
_atom_site_symmetry_multiplicity
_atom_site_calc_flag
_atom_site_refinement_flags
P1 P 0.765115(18) 0.187061(17) 0.747174(18) 0.01277(6) Uani 1 1 d .
P2 P 0.254842(19) 0.176713(17) 0.776250(18) 0.01431(7) Uani 1 1 d .
S1 S 0.819066(19) 0.193455(18) 0.873503(18) 0.01861(7) Uani 1 1 d .
S2 S 0.375604(19) 0.213485(18) 0.83688(2) 0.02059(7) Uani 1 1 d .
Cl1 Cl 0.94430(2) 0.570607(19) 0.61176(2) 0.02978(8) Uani 1 1 d .
Cl2 Cl 0.02336(2) 0.555544(17) 0.85792(2) 0.02477(7) Uani 1 1 d .
O1 O 0.83075(5) 0.32306(5) 0.71901(5) 0.01569(16) Uani 1 1 d .
O2 O 0.17592(6) 0.31317(5) 0.78720(5) 0.01736(17) Uani 1 1 d .
C1 C 0.87077(7) 0.36104(7) 0.67269(7) 0.0151(2) Uani 1 1 d .
C2 C 0.88500(7) 0.44344(7) 0.67278(7) 0.0175(2) Uani 1 1 d .
H2 H 0.8686 0.4800 0.7071 0.021 Uiso 1 1 calc R
C3 C 0.92501(8) 0.46836(7) 0.61880(8) 0.0187(2) Uani 1 1 d .
C4 C 0.95042(8) 0.41478(7) 0.56887(8) 0.0196(2) Uani 1 1 d .
H4 H 0.9788 0.4347 0.5338 0.024 Uiso 1 1 calc R
C5 C 0.93452(8) 0.33304(7) 0.57022(7) 0.0182(2) Uani 1 1 d .
H5 H 0.9513 0.2964 0.5362 0.022 Uiso 1 1 calc R
C6 C 0.89314(7) 0.30551(7) 0.62286(7) 0.0153(2) Uani 1 1 d .
C7 C 0.86300(7) 0.22734(7) 0.63857(7) 0.0149(2) Uani 1 1 d .
C8 C 0.82593(7) 0.24166(7) 0.69655(7) 0.0147(2) Uani 1 1 d .
C9 C 0.86988(7) 0.15314(7) 0.59291(7) 0.0161(2) Uani 1 1 d .
C10 C 0.90918(8) 0.08235(7) 0.63597(8) 0.0195(2) Uani 1 1 d .
H10 H 0.9323 0.0802 0.6974 0.023 Uiso 1 1 calc R
C11 C 0.91456(9) 0.01503(8) 0.58918(9) 0.0253(3) Uani 1 1 d .
H11 H 0.9407 -0.0332 0.6188 0.030 Uiso 1 1 calc R
C12 C 0.88195(9) 0.01779(8) 0.49915(9) 0.0277(3) Uani 1 1 d .
H12 H 0.8856 -0.0285 0.4675 0.033 Uiso 1 1 calc R
C13 C 0.84429(9) 0.08794(8) 0.45608(8) 0.0261(3) Uani 1 1 d .
H13 H 0.8226 0.0902 0.3947 0.031 Uiso 1 1 calc R
C14 C 0.83810(8) 0.15531(7) 0.50243(8) 0.0207(2) Uani 1 1 d .
H14 H 0.8120 0.2033 0.4724 0.025 Uiso 1 1 calc R
C15 C 0.75281(7) 0.08589(7) 0.70509(7) 0.0148(2) Uani 1 1 d .
C16 C 0.70296(8) 0.06939(7) 0.61769(8) 0.0189(2) Uani 1 1 d .
H16 H 0.6736 0.1118 0.5790 0.023 Uiso 1 1 calc R
C17 C 0.69673(9) -0.00941(8) 0.58792(8) 0.0239(3) Uani 1 1 d .
H17 H 0.6632 -0.0210 0.5286 0.029 Uiso 1 1 calc R
C18 C 0.73948(9) -0.07139(7) 0.64478(9) 0.0257(3) Uani 1 1 d .
H18 H 0.7348 -0.1252 0.6241 0.031 Uiso 1 1 calc R
C19 C 0.78869(9) -0.05507(7) 0.73125(9) 0.0247(3) Uani 1 1 d .
H19 H 0.8182 -0.0976 0.7697 0.030 Uiso 1 1 calc R
C20 C 0.79511(8) 0.02334(7) 0.76199(8) 0.0188(2) Uani 1 1 d .
H20 H 0.8282 0.0344 0.8216 0.023 Uiso 1 1 calc R
C21 C 0.65696(7) 0.23264(6) 0.69995(7) 0.0134(2) Uani 1 1 d .
C22 C 0.62575(8) 0.27273(7) 0.62034(7) 0.0167(2) Uani 1 1 d .
H22 H 0.6617 0.2771 0.5887 0.020 Uiso 1 1 calc R
C23 C 0.54195(8) 0.30612(7) 0.58752(8) 0.0209(2) Uani 1 1 d .
H23 H 0.5209 0.3338 0.5337 0.025 Uiso 1 1 calc R
C24 C 0.48903(8) 0.29912(8) 0.63332(9) 0.0236(3) Uani 1 1 d .
H24 H 0.4318 0.3219 0.6107 0.028 Uiso 1 1 calc R
C25 C 0.51959(8) 0.25883(8) 0.71216(8) 0.0233(3) Uani 1 1 d .
H25 H 0.4831 0.2540 0.7432 0.028 Uiso 1 1 calc R
C26 C 0.60323(8) 0.22573(7) 0.74559(8) 0.0183(2) Uani 1 1 d .
H26 H 0.6240 0.1983 0.7996 0.022 Uiso 1 1 calc R
C27 C 0.12232(7) 0.34914(7) 0.82095(7) 0.0159(2) Uani 1 1 d .
C28 C 0.10447(8) 0.43107(7) 0.81765(8) 0.0182(2) Uani 1 1 d .
H28 H 0.1275 0.4686 0.7897 0.022 Uiso 1 1 calc R
C29 C 0.05035(8) 0.45377(7) 0.85844(8) 0.0181(2) Uani 1 1 d .
C30 C 0.01494(8) 0.39905(7) 0.89899(8) 0.0193(2) Uani 1 1 d .
H30 H -0.0229 0.4178 0.9249 0.023 Uiso 1 1 calc R
C31 C 0.03487(8) 0.31767(7) 0.90140(7) 0.0170(2) Uani 1 1 d .
H31 H 0.0112 0.2801 0.9288 0.020 Uiso 1 1 calc R
C32 C 0.09068(7) 0.29220(7) 0.86241(7) 0.0145(2) Uani 1 1 d .
C33 C 0.13075(7) 0.21589(6) 0.85626(7) 0.0138(2) Uani 1 1 d .
C34 C 0.18006(7) 0.23180(6) 0.80986(7) 0.0152(2) Uani 1 1 d .
C35 C 0.12220(7) 0.13938(6) 0.89712(7) 0.0134(2) Uani 1 1 d .
C36 C 0.03919(7) 0.10705(7) 0.87974(7) 0.0164(2) Uani 1 1 d .
H36 H -0.0120 0.1355 0.8435 0.020 Uiso 1 1 calc R
C37 C 0.03144(8) 0.03339(7) 0.91534(8) 0.0202(2) Uani 1 1 d .
H37 H -0.0251 0.0110 0.9023 0.024 Uiso 1 1 calc R
C38 C 0.10576(8) -0.00774(7) 0.96985(8) 0.0201(2) Uani 1 1 d .
H38 H 0.1001 -0.0583 0.9937 0.024 Uiso 1 1 calc R
C39 C 0.18816(8) 0.02510(7) 0.98937(7) 0.0189(2) Uani 1 1 d .
H39 H 0.2391 -0.0026 1.0273 0.023 Uiso 1 1 calc R
C40 C 0.19655(7) 0.09849(7) 0.95361(7) 0.0161(2) Uani 1 1 d .
H40 H 0.2532 0.1210 0.9677 0.019 Uiso 1 1 calc R
C41 C 0.21242(9) 0.19141(7) 0.66002(8) 0.0192(2) Uani 1 1 d .
C42 C 0.12350(10) 0.20174(9) 0.60927(9) 0.0323(3) Uani 1 1 d .
H42 H 0.0826 0.2046 0.6356 0.039 Uiso 1 1 calc R
C43 C 0.09431(13) 0.20798(11) 0.51952(10) 0.0476(5) Uani 1 1 d .
H43 H 0.0334 0.2139 0.4845 0.057 Uiso 1 1 calc R
C44 C 0.15457(14) 0.20548(9) 0.48162(10) 0.0461(5) Uani 1 1 d .
H44 H 0.1349 0.2109 0.4206 0.055 Uiso 1 1 calc R
C45 C 0.24292(13) 0.19518(9) 0.53187(10) 0.0402(4) Uani 1 1 d .
H45 H 0.2837 0.1934 0.5053 0.048 Uiso 1 1 calc R
C46 C 0.27252(10) 0.18737(8) 0.62117(9) 0.0279(3) Uani 1 1 d .
H46 H 0.3332 0.1793 0.6556 0.033 Uiso 1 1 calc R
C47 C 0.23808(8) 0.07085(7) 0.79055(7) 0.0160(2) Uani 1 1 d .
C48 C 0.15508(8) 0.03583(7) 0.74964(8) 0.0204(2) Uani 1 1 d .
H48 H 0.1067 0.0674 0.7131 0.024 Uiso 1 1 calc R
C49 C 0.14384(9) -0.04540(8) 0.76274(9) 0.0254(3) Uani 1 1 d .
H49 H 0.0874 -0.0693 0.7357 0.030 Uiso 1 1 calc R
C50 C 0.21477(9) -0.09171(7) 0.81512(9) 0.0263(3) Uani 1 1 d .
H50 H 0.2067 -0.1472 0.8239 0.032 Uiso 1 1 calc R
C51 C 0.29718(9) -0.05747(8) 0.85461(9) 0.0254(3) Uani 1 1 d .
H51 H 0.3456 -0.0895 0.8900 0.030 Uiso 1 1 calc R
C52 C 0.30922(8) 0.02405(7) 0.84252(8) 0.0201(2) Uani 1 1 d .
H52 H 0.3658 0.0476 0.8697 0.024 Uiso 1 1 calc R

loop_
_atom_site_aniso_label
_atom_site_aniso_U_11
_atom_site_aniso_U_22
_atom_site_aniso_U_33
_atom_site_aniso_U_23
_atom_site_aniso_U_13
_atom_site_aniso_U_12
P1 0.01411(14) 0.01285(13) 0.01210(13) 0.00055(10) 0.00604(11) 0.00067(10)
P2 0.01717(14) 0.01371(13) 0.01546(14) 0.00120(10) 0.01009(12) 0.00199(10)
S1 0.02097(15) 0.02157(14) 0.01215(13) 0.00012(10) 0.00544(11) 0.00174(11)
S2 0.01813(14) 0.02200(15) 0.02456(15) -0.00106(11) 0.01161(12) -0.00158(11)
Cl1 0.03958(19) 0.02043(15) 0.03787(18) -0.00253(12) 0.02449(15) -0.01077(13)
Cl2 0.02815(16) 0.01533(13) 0.03041(16) 0.00010(11) 0.01130(13) 0.00702(11)
O1 0.0181(4) 0.0142(4) 0.0182(4) -0.0024(3) 0.0108(3) -0.0031(3)
O2 0.0230(4) 0.0129(4) 0.0218(4) 0.0031(3) 0.0149(4) 0.0035(3)
C1 0.0121(5) 0.0198(5) 0.0141(5) 0.0000(4) 0.0060(4) -0.0018(4)
C2 0.0156(5) 0.0188(5) 0.0182(5) -0.0027(4) 0.0069(4) -0.0033(4)
C3 0.0157(5) 0.0180(5) 0.0211(6) 0.0005(4) 0.0059(5) -0.0045(4)
C4 0.0160(5) 0.0263(6) 0.0184(6) 0.0024(5) 0.0087(5) -0.0024(5)
C5 0.0160(5) 0.0236(6) 0.0167(5) 0.0003(4) 0.0083(5) 0.0012(4)
C6 0.0123(5) 0.0184(5) 0.0146(5) 0.0002(4) 0.0046(4) 0.0009(4)
C7 0.0137(5) 0.0168(5) 0.0136(5) 0.0005(4) 0.0047(4) 0.0011(4)
C8 0.0152(5) 0.0136(5) 0.0151(5) -0.0014(4) 0.0057(4) -0.0004(4)
C9 0.0158(5) 0.0173(5) 0.0175(5) -0.0016(4) 0.0091(4) 0.0000(4)
C10 0.0183(6) 0.0220(6) 0.0180(6) 0.0006(4) 0.0070(5) 0.0035(4)
C11 0.0270(7) 0.0198(6) 0.0291(7) 0.0005(5) 0.0113(6) 0.0071(5)
C12 0.0324(7) 0.0243(6) 0.0295(7) -0.0085(5) 0.0157(6) 0.0022(5)
C13 0.0336(7) 0.0280(7) 0.0185(6) -0.0045(5) 0.0121(5) 0.0016(5)
C14 0.0250(6) 0.0201(6) 0.0176(6) 0.0007(4) 0.0093(5) 0.0027(5)
C15 0.0159(5) 0.0126(5) 0.0176(5) 0.0005(4) 0.0085(4) 0.0004(4)
C16 0.0197(6) 0.0174(5) 0.0183(6) 0.0007(4) 0.0060(5) 0.0007(4)
C17 0.0265(6) 0.0213(6) 0.0229(6) -0.0060(5) 0.0087(5) -0.0033(5)
C18 0.0331(7) 0.0144(5) 0.0331(7) -0.0037(5) 0.0169(6) -0.0026(5)
C19 0.0312(7) 0.0151(6) 0.0305(7) 0.0059(5) 0.0151(6) 0.0038(5)
C20 0.0202(6) 0.0172(5) 0.0195(6) 0.0034(4) 0.0085(5) 0.0019(4)
C21 0.0144(5) 0.0107(5) 0.0152(5) -0.0012(4) 0.0059(4) -0.0006(4)
C22 0.0198(6) 0.0165(5) 0.0154(5) -0.0001(4) 0.0089(5) 0.0014(4)
C23 0.0230(6) 0.0199(6) 0.0176(6) 0.0018(4) 0.0058(5) 0.0043(5)
C24 0.0174(6) 0.0241(6) 0.0280(7) 0.0001(5) 0.0077(5) 0.0047(5)
C25 0.0194(6) 0.0269(6) 0.0283(6) 0.0010(5) 0.0144(5) -0.0001(5)
C26 0.0201(6) 0.0179(5) 0.0194(6) 0.0025(4) 0.0106(5) -0.0007(4)
C27 0.0162(5) 0.0175(5) 0.0159(5) 0.0001(4) 0.0085(4) 0.0022(4)
C28 0.0201(6) 0.0155(5) 0.0192(6) 0.0026(4) 0.0081(5) 0.0019(4)
C29 0.0184(6) 0.0142(5) 0.0190(6) -0.0003(4) 0.0045(5) 0.0045(4)
C30 0.0181(5) 0.0211(6) 0.0201(6) -0.0008(4) 0.0091(5) 0.0044(4)
C31 0.0166(5) 0.0195(5) 0.0165(5) 0.0009(4) 0.0082(5) 0.0012(4)
C32 0.0145(5) 0.0147(5) 0.0136(5) 0.0002(4) 0.0050(4) 0.0012(4)
C33 0.0139(5) 0.0145(5) 0.0129(5) -0.0003(4) 0.0053(4) 0.0007(4)
C34 0.0187(5) 0.0121(5) 0.0163(5) 0.0015(4) 0.0086(4) 0.0018(4)
C35 0.0167(5) 0.0134(5) 0.0121(5) -0.0011(4) 0.0079(4) 0.0001(4)
C36 0.0144(5) 0.0195(5) 0.0155(5) 0.0001(4) 0.0063(4) 0.0012(4)
C37 0.0172(6) 0.0220(6) 0.0230(6) -0.0004(5) 0.0099(5) -0.0048(4)
C38 0.0257(6) 0.0166(5) 0.0193(6) 0.0022(4) 0.0104(5) -0.0032(5)
C39 0.0191(6) 0.0187(5) 0.0159(5) 0.0025(4) 0.0039(5) 0.0018(4)
C40 0.0140(5) 0.0182(5) 0.0155(5) -0.0006(4) 0.0052(4) -0.0020(4)
C41 0.0315(7) 0.0132(5) 0.0172(5) 0.0012(4) 0.0141(5) 0.0034(4)
C42 0.0399(8) 0.0374(8) 0.0196(6) 0.0039(5) 0.0120(6) 0.0216(6)
C43 0.0642(11) 0.0512(10) 0.0193(7) 0.0049(6) 0.0081(7) 0.0375(9)
C44 0.0903(14) 0.0323(8) 0.0195(7) 0.0067(6) 0.0260(8) 0.0174(8)
C45 0.0703(12) 0.0358(8) 0.0292(8) -0.0060(6) 0.0354(8) -0.0114(8)
C46 0.0406(8) 0.0260(6) 0.0263(7) -0.0069(5) 0.0232(6) -0.0092(6)
C47 0.0214(6) 0.0143(5) 0.0159(5) -0.0001(4) 0.0114(5) 0.0020(4)
C48 0.0215(6) 0.0196(6) 0.0197(6) -0.0005(4) 0.0079(5) 0.0016(5)
C49 0.0279(7) 0.0205(6) 0.0289(7) -0.0053(5) 0.0126(6) -0.0053(5)
C50 0.0381(7) 0.0138(5) 0.0331(7) -0.0002(5) 0.0207(6) 0.0011(5)
C51 0.0296(7) 0.0195(6) 0.0301(7) 0.0054(5) 0.0151(6) 0.0087(5)
C52 0.0207(6) 0.0195(6) 0.0225(6) 0.0017(5) 0.0112(5) 0.0039(5)

loop_
_atom_type_symbol
_atom_type_description
_atom_type_scat_dispersion_real
_atom_type_scat_dispersion_imag
_atom_type_scat_source
C C 0.0033 0.0016 'International Tables Vol C Tables 4.2.6.8 and 6.1.1.4'
H H 0.0000 0.0000 'International Tables Vol C Tables 4.2.6.8 and 6.1.1.4'
O O 0.0106 0.0060 'International Tables Vol C Tables 4.2.6.8 and 6.1.1.4'
P P 0.1023 0.0942 'International Tables Vol C Tables 4.2.6.8 and 6.1.1.4'
S S 0.1246 0.1234 'International Tables Vol C Tables 4.2.6.8 and 6.1.1.4'
Cl Cl 0.1484 0.1585 'International Tables Vol C Tables 4.2.6.8 and 6.1.1.4'

loop_
_geom_angle_atom_site_label_1
_geom_angle_atom_site_label_2
_geom_angle_atom_site_label_3
_geom_angle
C15 P1 C8 106.10(5)
C15 P1 C21 106.20(5)
C8 P1 C21 103.14(5)
C15 P1 S1 114.21(4)
C8 P1 S1 112.87(4)
C21 P1 S1 113.40(4)
C34 P2 C47 106.67(5)
C34 P2 C41 104.62(5)
C47 P2 C41 105.10(5)
C34 P2 S2 111.74(4)
C47 P2 S2 114.50(4)
C41 P2 S2 113.43(4)
C1 O1 C8 106.19(8)
C27 O2 C34 106.00(8)
O1 C1 C2 125.14(10)
O1 C1 C6 110.42(10)
C2 C1 C6 124.42(10)
C1 C2 C3 114.76(10)
C1 C2 H2 122.6
C3 C2 H2 122.6
C2 C3 C4 122.99(11)
C2 C3 Cl1 119.02(9)
C4 C3 Cl1 117.99(9)
C5 C4 C3 120.41(11)
C5 C4 H4 119.8
C3 C4 H4 119.8
C4 C5 C6 118.42(11)
C4 C5 H5 120.8
C6 C5 H5 120.8
C1 C6 C5 118.98(11)
C1 C6 C7 106.56(9)
C5 C6 C7 134.44(11)
C8 C7 C6 105.21(10)
C8 C7 C9 131.79(10)
C6 C7 C9 122.90(10)
C7 C8 O1 111.61(9)
C7 C8 P1 138.40(9)
O1 C8 P1 109.80(7)
C10 C9 C14 118.78(10)
C10 C9 C7 123.07(10)
C14 C9 C7 118.11(10)
C11 C10 C9 120.17(11)
C11 C10 H10 119.9
C9 C10 H10 119.9
C10 C11 C12 120.44(12)
C10 C11 H11 119.8
C12 C11 H11 119.8
C13 C12 C11 119.81(12)
C13 C12 H12 120.1
C11 C12 H12 120.1
C12 C13 C14 120.05(12)
C12 C13 H13 120.0
C14 C13 H13 120.0
C13 C14 C9 120.73(11)
C13 C14 H14 119.6
C9 C14 H14 119.6
C20 C15 C16 120.10(10)
C20 C15 P1 118.33(9)
C16 C15 P1 121.56(9)
C17 C16 C15 119.47(11)
C17 C16 H16 120.3
C15 C16 H16 120.3
C16 C17 C18 120.16(12)
C16 C17 H17 119.9
C18 C17 H17 119.9
C19 C18 C17 120.35(11)
C19 C18 H18 119.8
C17 C18 H18 119.8
C18 C19 C20 120.11(12)
C18 C19 H19 119.9
C20 C19 H19 119.9
C19 C20 C15 119.79(11)
C19 C20 H20 120.1
C15 C20 H20 120.1
C26 C21 C22 119.64(10)
C26 C21 P1 117.60(8)
C22 C21 P1 122.75(8)
C23 C22 C21 119.90(10)
C23 C22 H22 120.0
C21 C22 H22 120.0
C24 C23 C22 120.11(11)
C24 C23 H23 119.9
C22 C23 H23 119.9
C23 C24 C25 120.15(11)
C23 C24 H24 119.9
C25 C24 H24 119.9
C26 C25 C24 120.12(11)
C26 C25 H25 119.9
C24 C25 H25 119.9
C25 C26 C21 120.07(11)
C25 C26 H26 120.0
C21 C26 H26 120.0
O2 C27 C28 125.00(10)
O2 C27 C32 110.56(9)
C28 C27 C32 124.39(10)
C29 C28 C27 114.66(10)
C29 C28 H28 122.7
C27 C28 H28 122.7
C28 C29 C30 123.37(11)
C28 C29 Cl2 118.47(9)
C30 C29 Cl2 118.15(9)
C31 C30 C29 120.20(11)
C31 C30 H30 119.9
C29 C30 H30 119.9
C30 C31 C32 118.39(10)
C30 C31 H31 120.8
C32 C31 H31 120.8
C27 C32 C31 118.96(10)
C27 C32 C33 106.13(9)
C31 C32 C33 134.85(10)
C34 C33 C32 105.67(9)
C34 C33 C35 128.65(10)
C32 C33 C35 125.59(9)
C33 C34 O2 111.60(9)
C33 C34 P2 136.70(9)
O2 C34 P2 111.55(7)
C40 C35 C36 119.10(10)
C40 C35 C33 120.71(10)
C36 C35 C33 120.19(10)
C37 C36 C35 120.07(11)
C37 C36 H36 120.0
C35 C36 H36 120.0
C38 C37 C36 120.42(11)
C38 C37 H37 119.8
C36 C37 H37 119.8
C39 C38 C37 119.80(11)
C39 C38 H38 120.1
C37 C38 H38 120.1
C38 C39 C40 120.17(11)
C38 C39 H39 119.9
C40 C39 H39 119.9
C39 C40 C35 120.38(10)
C39 C40 H40 119.8
C35 C40 H40 119.8
C42 C41 C46 120.01(12)
C42 C41 P2 122.61(9)
C46 C41 P2 117.27(10)
C41 C42 C43 119.92(14)
C41 C42 H42 120.0
C43 C42 H42 120.0
C44 C43 C42 119.71(17)
C44 C43 H43 120.1
C42 C43 H43 120.1
C45 C44 C43 120.48(14)
C45 C44 H44 119.8
C43 C44 H44 119.8
C44 C45 C46 120.29(14)
C44 C45 H45 119.9
C46 C45 H45 119.9
C45 C46 C41 119.58(15)
C45 C46 H46 120.2
C41 C46 H46 120.2
C52 C47 C48 120.04(11)
C52 C47 P2 119.19(9)
C48 C47 P2 120.77(9)
C49 C48 C47 119.55(11)
C49 C48 H48 120.2
C47 C48 H48 120.2
C50 C49 C48 120.24(12)
C50 C49 H49 119.9
C48 C49 H49 119.9
C51 C50 C49 120.30(12)
C51 C50 H50 119.9
C49 C50 H50 119.9
C50 C51 C52 120.04(12)
C50 C51 H51 120.0
C52 C51 H51 120.0
C47 C52 C51 119.82(12)
C47 C52 H52 120.1
C51 C52 H52 120.1

loop_
_geom_bond_atom_site_label_1
_geom_bond_atom_site_label_2
_geom_bond_distance
P1 C15 1.8004(11)
P1 C8 1.8054(11)
P1 C21 1.8133(11)
P1 S1 1.9549(5)
P2 C34 1.8062(11)
P2 C47 1.8081(12)
P2 C41 1.8138(12)
P2 S2 1.9492(5)
Cl1 C3 1.7379(12)
Cl2 C29 1.7448(12)
O1 C1 1.3654(13)
O1 C8 1.3951(13)
O2 C27 1.3705(13)
O2 C34 1.3962(13)
C1 C2 1.3861(16)
C1 C6 1.3932(15)
C2 C3 1.3876(16)
C2 H2 0.9500
C3 C4 1.4002(17)
C4 C5 1.3824(17)
C4 H4 0.9500
C5 C6 1.3990(15)
C5 H5 0.9500
C6 C7 1.4513(15)
C7 C8 1.3686(15)
C7 C9 1.4796(15)
C9 C10 1.3967(16)
C9 C14 1.4007(16)
C10 C11 1.3899(17)
C10 H10 0.9500
C11 C12 1.3931(19)
C11 H11 0.9500
C12 C13 1.3810(19)
C12 H12 0.9500
C13 C14 1.3902(17)
C13 H13 0.9500
C14 H14 0.9500
C15 C20 1.3963(16)
C15 C16 1.3980(16)
C16 C17 1.3883(16)
C16 H16 0.9500
C17 C18 1.3907(19)
C17 H17 0.9500
C18 C19 1.383(2)
C18 H18 0.9500
C19 C20 1.3875(17)
C19 H19 0.9500
C20 H20 0.9500
C21 C26 1.3972(15)
C21 C22 1.3979(15)
C22 C23 1.3906(17)
C22 H22 0.9500
C23 C24 1.3880(17)
C23 H23 0.9500
C24 C25 1.3893(18)
C24 H24 0.9500
C25 C26 1.3866(17)
C25 H25 0.9500
C26 H26 0.9500
C27 C28 1.3866(16)
C27 C32 1.3965(15)
C28 C29 1.3850(16)
C28 H28 0.9500
C29 C30 1.3994(17)
C30 C31 1.3859(16)
C30 H30 0.9500
C31 C32 1.3995(15)
C31 H31 0.9500
C32 C33 1.4523(15)
C33 C34 1.3659(15)
C33 C35 1.4772(15)
C35 C40 1.3965(16)
C35 C36 1.3969(15)
C36 C37 1.3892(16)
C36 H36 0.9500
C37 C38 1.3875(17)
C37 H37 0.9500
C38 C39 1.3850(17)
C38 H38 0.9500
C39 C40 1.3895(16)
C39 H39 0.9500
C40 H40 0.9500
C41 C42 1.390(2)
C41 C46 1.3981(17)
C42 C43 1.396(2)
C42 H42 0.9500
C43 C44 1.387(3)
C43 H43 0.9500
C44 C45 1.380(3)
C44 H44 0.9500
C45 C46 1.390(2)
C45 H45 0.9500
C46 H46 0.9500
C47 C52 1.3917(16)
C47 C48 1.3974(17)
C48 C49 1.3892(17)
C48 H48 0.9500
C49 C50 1.3871(19)
C49 H49 0.9500
C50 C51 1.382(2)
C50 H50 0.9500
C51 C52 1.3930(17)
C51 H51 0.9500
C52 H52 0.9500

loop_
_geom_torsion_atom_site_label_1
_geom_torsion_atom_site_label_2
_geom_torsion_atom_site_label_3
_geom_torsion_atom_site_label_4
_geom_torsion
C8 O1 C1 C2 176.89(11)
C8 O1 C1 C6 -1.28(12)
O1 C1 C2 C3 -178.44(10)
C6 C1 C2 C3 -0.52(17)
C1 C2 C3 C4 -0.88(17)
C1 C2 C3 Cl1 178.73(9)
C2 C3 C4 C5 1.35(19)
Cl1 C3 C4 C5 -178.27(9)
C3 C4 C5 C6 -0.37(18)
O1 C1 C6 C5 179.62(10)
C2 C1 C6 C5 1.44(17)
O1 C1 C6 C7 1.12(12)
C2 C1 C6 C7 -177.06(11)
C4 C5 C6 C1 -0.94(17)
C4 C5 C6 C7 177.05(12)
C1 C6 C7 C8 -0.50(12)
C5 C6 C7 C8 -178.66(13)
C1 C6 C7 C9 176.15(10)
C5 C6 C7 C9 -2.0(2)
C6 C7 C8 O1 -0.28(13)
C9 C7 C8 O1 -176.50(11)
C6 C7 C8 P1 173.93(10)
C9 C7 C8 P1 -2.3(2)
C1 O1 C8 C7 0.96(12)
C1 O1 C8 P1 -174.96(7)
C15 P1 C8 C7 -0.25(15)
C21 P1 C8 C7 -111.69(13)
S1 P1 C8 C7 125.55(12)
C15 P1 C8 O1 174.03(7)
C21 P1 C8 O1 62.59(8)
S1 P1 C8 O1 -60.17(8)
C8 C7 C9 C10 -57.19(18)
C6 C7 C9 C10 127.15(12)
C8 C7 C9 C14 125.10(14)
C6 C7 C9 C14 -50.56(15)
C14 C9 C10 C11 -1.43(17)
C7 C9 C10 C11 -179.12(11)
C9 C10 C11 C12 0.86(19)
C10 C11 C12 C13 0.2(2)
C11 C12 C13 C14 -0.7(2)
C12 C13 C14 C9 0.1(2)
C10 C9 C14 C13 0.95(18)
C7 C9 C14 C13 178.76(11)
C8 P1 C15 C20 113.90(9)
C21 P1 C15 C20 -136.82(9)
S1 P1 C15 C20 -11.08(10)
C8 P1 C15 C16 -65.63(10)
C21 P1 C15 C16 43.66(10)
S1 P1 C15 C16 169.39(8)
C20 C15 C16 C17 -0.72(17)
P1 C15 C16 C17 178.80(9)
C15 C16 C17 C18 0.29(19)
C16 C17 C18 C19 -0.2(2)
C17 C18 C19 C20 0.6(2)
C18 C19 C20 C15 -0.98(18)
C16 C15 C20 C19 1.06(17)
P1 C15 C20 C19 -178.47(9)
C15 P1 C21 C26 90.99(9)
C8 P1 C21 C26 -157.64(9)
S1 P1 C21 C26 -35.24(10)
C15 P1 C21 C22 -88.12(10)
C8 P1 C21 C22 23.25(10)
S1 P1 C21 C22 145.65(8)
C26 C21 C22 C23 0.65(17)
P1 C21 C22 C23 179.74(9)
C21 C22 C23 C24 -0.55(18)
C22 C23 C24 C25 0.09(19)
C23 C24 C25 C26 0.3(2)
C24 C25 C26 C21 -0.15(19)
C22 C21 C26 C25 -0.30(17)
P1 C21 C26 C25 -179.44(9)
C34 O2 C27 C28 176.09(11)
C34 O2 C27 C32 -1.53(12)
O2 C27 C28 C29 -178.19(11)
C32 C27 C28 C29 -0.89(17)
C27 C28 C29 C30 -0.86(17)
C27 C28 C29 Cl2 -179.81(9)
C28 C29 C30 C31 1.36(19)
Cl2 C29 C30 C31 -179.68(9)
C29 C30 C31 C32 -0.09(17)
O2 C27 C32 C31 179.75(10)
C28 C27 C32 C31 2.11(18)
O2 C27 C32 C33 2.23(13)
C28 C27 C32 C33 -175.41(11)
C30 C31 C32 C27 -1.53(17)
C30 C31 C32 C33 175.11(12)
C27 C32 C33 C34 -2.03(12)
C31 C32 C33 C34 -178.96(13)
C27 C32 C33 C35 174.83(10)
C31 C32 C33 C35 -2.1(2)
C32 C33 C34 O2 1.17(13)
C35 C33 C34 O2 -175.55(10)
C32 C33 C34 P2 176.02(10)
C35 C33 C34 P2 -0.7(2)
C27 O2 C34 C33 0.17(13)
C27 O2 C34 P2 -176.04(8)
C47 P2 C34 C33 15.83(14)
C41 P2 C34 C33 126.87(13)
S2 P2 C34 C33 -110.01(13)
C47 P2 C34 O2 -169.31(8)
C41 P2 C34 O2 -58.27(9)
S2 P2 C34 O2 64.85(8)
C34 C33 C35 C40 52.96(17)
C32 C33 C35 C40 -123.15(12)
C34 C33 C35 C36 -127.18(13)
C32 C33 C35 C36 56.70(15)
C40 C35 C36 C37 -2.88(16)
C33 C35 C36 C37 177.26(10)
C35 C36 C37 C38 1.45(17)
C36 C37 C38 C39 0.43(18)
C37 C38 C39 C40 -0.86(18)
C38 C39 C40 C35 -0.61(17)
C36 C35 C40 C39 2.47(16)
C33 C35 C40 C39 -177.68(10)
C34 P2 C41 C42 -30.74(12)
C47 P2 C41 C42 81.43(12)
S2 P2 C41 C42 -152.76(10)
C34 P2 C41 C46 152.90(9)
C47 P2 C41 C46 -94.93(10)
S2 P2 C41 C46 30.88(11)
C46 C41 C42 C43 0.1(2)
P2 C41 C42 C43 -176.18(12)
C41 C42 C43 C44 -1.3(2)
C42 C43 C44 C45 1.4(3)
C43 C44 C45 C46 -0.1(2)
C44 C45 C46 C41 -1.1(2)
C42 C41 C46 C45 1.13(19)
P2 C41 C46 C45 177.58(11)
C34 P2 C47 C52 -123.52(9)
C41 P2 C47 C52 125.76(9)
S2 P2 C47 C52 0.63(10)
C34 P2 C47 C48 56.96(10)
C41 P2 C47 C48 -53.76(10)
S2 P2 C47 C48 -178.89(8)
C52 C47 C48 C49 1.38(17)
P2 C47 C48 C49 -179.10(9)
C47 C48 C49 C50 -0.89(18)
C48 C49 C50 C51 -0.08(19)
C49 C50 C51 C52 0.55(19)
C48 C47 C52 C51 -0.92(17)
P2 C47 C52 C51 179.56(9)
C50 C51 C52 C47 -0.04(18)
